data_7221308
loop_
_publ_author_name
'Shivakumara, C.'
'Hegde, M.S.'
'Subbanna, G.N.'
'Srinivasa, T.'
'Vasanthacharya, N.Y.'
'Lalla, N.P.'

_publ_section_title
;
 Synthesis, structure and magnetic properties of Ln1-x Ax Mn O3 (Ln = Pr,
 Nd; A = Na, K) from Na Cl or K Cl flux
;
_journal_name_full 'Journal of Materials Chemistry'
_journal_page_first 2572
_journal_page_last 2579
_journal_volume 11
_journal_year 2001
_chemical_formula_sum 'Mn Na0.08 O3 Pr0.92'
_chemical_name_systematic '(Pr0.92 Na0.08) (Mn O3)'
_space_group_IT_number 62
_symmetry_space_group_name_Hall '-P 2c 2ab'
_symmetry_space_group_name_H-M 'P b n m'
_cell_angle_alpha 90
_cell_angle_beta 90
_cell_angle_gamma 90
_cell_formula_units_Z 4
_cell_length_a 5.4579
_cell_length_b 5.5149
_cell_length_c 7.7065
_cell_volume 231.964
_citation_journal_id_ASTM JMACEP
_cod_data_source_file Shivakumara_JMACEP_2001_1501.cif
_cod_data_source_block Mn1Na0.08O3Pr0.92
_cod_original_cell_volume 231.9639
_cod_original_sg_symbol_Hall '-P 2ac 2n (z,x,y)'
_cod_original_formula_sum 'Mn1 Na0.08 O3 Pr0.92'
_cod_database_code 7221308

loop_
_symmetry_equiv_pos_as_xyz
x,y,z
x+1/2,-y+1/2,-z
-x+1/2,y+1/2,-z+1/2
-x,-y,z+1/2
-x,-y,-z
-x-1/2,y-1/2,z
x-1/2,-y-1/2,z-1/2
x,y,-z-1/2

loop_
_atom_site_label
_atom_site_type_symbol
_atom_site_fract_x
_atom_site_fract_y
_atom_site_fract_z
_atom_site_occupancy
_atom_site_U_iso_or_equiv
O1 O-2 0.0702 0.4861 0.25 1 0.0
Pr1 Pr+3 -0.0064 0.0381 0.25 0.92 0.0
Na1 Na+1 -0.0064 0.0381 0.25 0.08 0.0
O2 O-2 0.7206 0.2885 0.0411 1 0.0
Mn1 Mn+3 0.5 0 0 1 0.0
